data_7114728
loop_
_publ_author_name
'Jeon, Moon-Kook'
'Kim, Kyongtae'
'Park, Yung Ja'

_publ_section_title
;
 Novel synthesis of
 1-aryl-3-chloro-3-phenylazetidin-2-one-4-spiro-5&#x2032;-4&#x2032;-chloro-5&#x2032;H-1&#x2032;,2&#x2032;,3&#x2032;-dithiazoles
 and bis(2-oxo-azetidin-4-yl) trisulfides
;
_journal_issue 15
_journal_name_full 'Chemical Communications'
_journal_page_first 1412
_journal_paper_doi 10.1039/b103974c
_journal_year 2001
_chemical_formula_sum 'C16 H9 Cl3 N2 O S2'
_chemical_formula_weight 415.72
_chemical_name_systematic
; 
? 
;
_space_group_IT_number 13
_symmetry_cell_setting P2/k
_symmetry_space_group_name_Hall '-P 2yc'
_symmetry_space_group_name_H-M 'P 1 2/c 1'
_atom_sites_solution_hydrogens geom
_atom_sites_solution_primary direct
_atom_sites_solution_secondary difmap
_audit_creation_method SHELXL-97
_cell_angle_alpha 90.00
_cell_angle_beta 113.080(10)
_cell_angle_gamma 90.00
_cell_formula_units_Z 4
_cell_length_a 16.946(2)
_cell_length_b 7.4460(5)
_cell_length_c 15.026(3)
_cell_measurement_temperature 295(2)
_cell_volume 1744.2(4)
_computing_structure_refinement 'SHELXL-97 (Sheldrick, 1997)'
_computing_structure_solution 'SHELXS-97 (Sheldrick, 1990)'
_diffrn_ambient_temperature 293(2)
_diffrn_measured_fraction_theta_full 0.921
_diffrn_measured_fraction_theta_max 0.921
_diffrn_radiation_monochromator graphite
_diffrn_radiation_source 'fine-focus sealed tube'
_diffrn_radiation_type MoK\a
_diffrn_radiation_wavelength 0.71070
_diffrn_reflns_av_R_equivalents 0.0088
_diffrn_reflns_av_sigmaI/netI 0.0181
_diffrn_reflns_limit_h_max 18
_diffrn_reflns_limit_h_min -20
_diffrn_reflns_limit_k_max 8
_diffrn_reflns_limit_k_min 0
_diffrn_reflns_limit_l_max 17
_diffrn_reflns_limit_l_min 0
_diffrn_reflns_number 3189
_diffrn_reflns_theta_full 24.99
_diffrn_reflns_theta_max 24.99
_diffrn_reflns_theta_min 2.61
_exptl_absorpt_coefficient_mu 0.770
_exptl_crystal_colour YELLOW
_exptl_crystal_density_diffrn 1.583
_exptl_crystal_density_method 'not measured'
_exptl_crystal_description PRISM
_exptl_crystal_F_000 840
_exptl_crystal_size_max 0.622mm
_exptl_crystal_size_mid 0.500
_exptl_crystal_size_min 0.282
_refine_diff_density_max 0.421
_refine_diff_density_min -0.326
_refine_diff_density_rms 0.067
_refine_ls_extinction_method none
_refine_ls_goodness_of_fit_ref 1.052
_refine_ls_hydrogen_treatment mixed
_refine_ls_matrix_type full
_refine_ls_number_parameters 217
_refine_ls_number_reflns 3057
_refine_ls_number_restraints 0
_refine_ls_restrained_S_all 1.052
_refine_ls_R_factor_all 0.0606
_refine_ls_R_factor_gt 0.0455
_refine_ls_shift/su_max 0.001
_refine_ls_shift/su_mean 0.000
_refine_ls_structure_factor_coef Fsqd
_refine_ls_weighting_details 'w=1/[\s^2^(Fo^2^)+(0.0646P)^2^+1.6903P] where P=(Fo^2^+2Fc^2^)/3'
_refine_ls_weighting_scheme calc
_refine_ls_wR_factor_gt 0.1156
_refine_ls_wR_factor_ref 0.1257
_reflns_number_gt 2499
_reflns_number_total 3057
_reflns_threshold_expression >2sigma(I)
_cod_data_source_file b103974c.txt
_cod_data_source_block a
_cod_depositor_comments
;
The following automatic conversions were performed:

'_refine_ls_weighting_scheme' value 'calc
w=1/[\s^2^(Fo^2^)+(0.0646P)^2^+1.6903P] where P=(Fo^2^+2Fc^2^)/3' was
changed to 'calc'. New tag '_refine_ls_weighting_details' was
created. The value of the new tag was set to
'w=1/[\s^2^(Fo^2^)+(0.0646P)^2^+1.6903P] where P=(Fo^2^+2Fc^2^)/3'.

Automatic conversion script
Id: cif_fix_values 3143 2015-03-26 13:38:13Z robertas 
;
_cod_database_code 7114728

loop_
_symmetry_equiv_pos_as_xyz
'x, y, z'
'-x, y, -z+1/2'
'-x, -y, -z'
'x, -y, z-1/2'

loop_
_atom_site_label
_atom_site_type_symbol
_atom_site_fract_x
_atom_site_fract_y
_atom_site_fract_z
_atom_site_U_iso_or_equiv
_atom_site_adp_type
_atom_site_occupancy
_atom_site_calc_flag
_atom_site_refinement_flags
C1 C 0.11334(19) 0.6835(4) 0.9924(2) 0.0398(7) Uani 1 d .
C2 C 0.0293(2) 0.7055(5) 0.9278(2) 0.0482(8) Uani 1 d .
H2 H 0.0148 0.6903 0.8618 0.058 Uiso 1 calc R
C3 C -0.0326(2) 0.7499(5) 0.9618(3) 0.0548(9) Uani 1 d .
H3 H -0.0892 0.7653 0.9188 0.066 Uiso 1 calc R
C4 C -0.0109(2) 0.7713(5) 1.0592(3) 0.0500(8) Uani 1 d .
C5 C 0.0724(2) 0.7495(5) 1.1240(3) 0.0559(9) Uani 1 d .
H5 H 0.0867 0.7642 1.1899 0.067 Uiso 1 calc R
C6 C 0.1346(2) 0.7057(5) 1.0901(2) 0.0512(8) Uani 1 d .
H6 H 0.1912 0.6910 1.1333 0.061 Uiso 1 calc R
C7 C 0.1756(2) 0.6220(5) 0.8654(2) 0.0490(8) Uani 1 d .
C8 C 0.27026(19) 0.5727(4) 0.9027(2) 0.0395(7) Uani 1 d .
C9 C 0.26636(18) 0.5904(4) 1.00793(19) 0.0349(6) Uani 1 d .
C10 C 0.32264(18) 0.7354(4) 1.0734(2) 0.0372(6) Uani 1 d .
C11 C 0.3315(2) 0.6933(4) 0.8817(2) 0.0418(7) Uani 1 d .
C12 C 0.3016(3) 0.8196(5) 0.8082(2) 0.0600(9) Uani 1 d .
H12 H 0.2434 0.8281 0.7696 0.072 Uiso 1 calc R
C13 C 0.3608(4) 0.9338(6) 0.7933(3) 0.0820(14) Uani 1 d .
H13 H 0.3414 1.0200 0.7447 0.098 Uiso 1 calc R
C14 C 0.4463(4) 0.9212(7) 0.8489(3) 0.0819(14) Uani 1 d .
H14 H 0.4848 0.9978 0.8378 0.098 Uiso 1 calc R
C15 C 0.4754(3) 0.7955(6) 0.9211(3) 0.0681(11) Uani 1 d .
H15 H 0.5337 0.7870 0.9594 0.082 Uiso 1 calc R
C16 C 0.4181(2) 0.6815(5) 0.9368(2) 0.0494(8) Uani 1 d .
H16 H 0.4382 0.5954 0.9853 0.059 Uiso 1 calc R
O O 0.12017(16) 0.6428(5) 0.78660(16) 0.0766(9) Uani 1 d .
N1 N 0.17646(15) 0.6366(3) 0.95675(16) 0.0397(6) Uani 1 d .
N2 N 0.38145(17) 0.7053(4) 1.15580(18) 0.0498(7) Uani 1 d .
S1 S 0.28508(6) 0.38958(11) 1.08206(6) 0.0561(3) Uani 1 d .
S2 S 0.39084(6) 0.49369(15) 1.19315(7) 0.0684(3) Uani 1 d .
Cl1 Cl -0.09072(6) 0.82209(16) 1.10098(8) 0.0761(3) Uani 1 d .
Cl2 Cl 0.28348(6) 0.34561(11) 0.87248(7) 0.0579(3) Uani 1 d .
Cl3 Cl 0.30209(6) 0.95233(10) 1.03288(6) 0.0579(3) Uani 1 d .

loop_
_atom_site_aniso_label
_atom_site_aniso_U_11
_atom_site_aniso_U_22
_atom_site_aniso_U_33
_atom_site_aniso_U_23
_atom_site_aniso_U_13
_atom_site_aniso_U_12
C1 0.0413(15) 0.0373(15) 0.0376(15) 0.0019(12) 0.0119(12) -0.0008(12)
C2 0.0423(16) 0.0541(19) 0.0402(16) 0.0030(15) 0.0075(13) -0.0019(15)
C3 0.0405(17) 0.062(2) 0.056(2) 0.0100(17) 0.0129(15) 0.0025(16)
C4 0.0476(18) 0.0464(18) 0.061(2) 0.0050(16) 0.0272(16) 0.0008(15)
C5 0.058(2) 0.067(2) 0.0440(18) -0.0044(17) 0.0215(16) -0.0002(18)
C6 0.0416(16) 0.070(2) 0.0389(16) 0.0003(16) 0.0120(13) 0.0037(16)
C7 0.0538(18) 0.056(2) 0.0321(16) -0.0047(14) 0.0112(14) 0.0009(16)
C8 0.0486(17) 0.0362(15) 0.0299(14) -0.0049(12) 0.0112(12) 0.0028(13)
C9 0.0402(15) 0.0314(14) 0.0290(13) 0.0025(11) 0.0091(11) 0.0039(12)
C10 0.0411(15) 0.0360(15) 0.0339(14) -0.0038(12) 0.0142(12) 0.0022(12)
C11 0.0617(19) 0.0337(15) 0.0344(15) -0.0050(12) 0.0236(14) -0.0003(14)
C12 0.086(3) 0.056(2) 0.0359(17) 0.0045(15) 0.0222(17) 0.0023(19)
C13 0.145(5) 0.059(2) 0.056(2) 0.011(2) 0.055(3) -0.012(3)
C14 0.117(4) 0.077(3) 0.075(3) -0.015(2) 0.063(3) -0.037(3)
C15 0.074(3) 0.072(3) 0.072(3) -0.020(2) 0.042(2) -0.019(2)
C16 0.0557(19) 0.0474(18) 0.0484(18) -0.0021(15) 0.0240(15) -0.0006(15)
O 0.0560(15) 0.131(3) 0.0297(12) -0.0024(14) 0.0028(11) 0.0095(16)
N1 0.0379(13) 0.0463(14) 0.0290(12) -0.0009(11) 0.0067(10) 0.0016(11)
N2 0.0535(15) 0.0557(17) 0.0349(14) -0.0045(12) 0.0116(12) -0.0039(13)
S1 0.0747(6) 0.0341(4) 0.0498(5) 0.0096(3) 0.0141(4) 0.0025(4)
S2 0.0647(6) 0.0751(7) 0.0459(5) 0.0220(5) 0.0006(4) 0.0076(5)
Cl1 0.0629(6) 0.0901(8) 0.0899(7) 0.0045(6) 0.0456(5) 0.0077(5)
Cl2 0.0789(6) 0.0409(4) 0.0614(5) -0.0180(4) 0.0356(5) -0.0088(4)
Cl3 0.0836(6) 0.0295(4) 0.0588(5) -0.0034(3) 0.0258(4) 0.0021(4)

loop_
_atom_type_symbol
_atom_type_description
_atom_type_scat_dispersion_real
_atom_type_scat_dispersion_imag
_atom_type_scat_source
C C 0.0033 0.0016 'International Tables Vol C Tables 4.2.6.8 and 6.1.1.4'
H H 0.0000 0.0000 'International Tables Vol C Tables 4.2.6.8 and 6.1.1.4'
O O 0.0106 0.0060 'International Tables Vol C Tables 4.2.6.8 and 6.1.1.4'
N N 0.0061 0.0033 'International Tables Vol C Tables 4.2.6.8 and 6.1.1.4'
S S 0.1246 0.1234 'International Tables Vol C Tables 4.2.6.8 and 6.1.1.4'
Cl Cl 0.1484 0.1585 'International Tables Vol C Tables 4.2.6.8 and 6.1.1.4'

loop_
_geom_angle_atom_site_label_1
_geom_angle_atom_site_label_2
_geom_angle_atom_site_label_3
_geom_angle
C6 C1 C2 120.1(3)
C6 C1 N1 120.8(3)
C2 C1 N1 119.1(3)
C3 C2 C1 119.6(3)
C4 C3 C2 119.9(3)
C3 C4 C5 120.9(3)
C3 C4 Cl1 119.2(3)
C5 C4 Cl1 119.8(3)
C4 C5 C6 119.2(3)
C5 C6 C1 120.3(3)
O C7 N1 132.5(3)
O C7 C8 134.4(3)
N1 C7 C8 93.1(2)
C11 C8 C7 119.7(3)
C11 C8 C9 117.1(2)
C7 C8 C9 84.2(2)
C11 C8 Cl2 110.3(2)
C7 C8 Cl2 110.7(2)
C9 C8 Cl2 112.6(2)
N1 C9 C10 115.9(2)
N1 C9 C8 86.4(2)
C10 C9 C8 115.9(2)
N1 C9 S1 114.5(2)
C10 C9 S1 105.87(19)
C8 C9 S1 117.98(19)
N2 C10 C9 124.1(3)
N2 C10 Cl3 119.1(2)
C9 C10 Cl3 116.8(2)
C16 C11 C12 119.6(3)
C16 C11 C8 119.9(3)
C12 C11 C8 120.5(3)
C11 C12 C13 118.6(4)
C14 C13 C12 121.1(4)
C13 C14 C15 119.9(4)
C14 C15 C16 119.8(4)
C11 C16 C15 121.0(4)
C7 N1 C1 133.3(2)
C7 N1 C9 96.2(2)
C1 N1 C9 130.5(2)
C10 N2 S2 115.6(2)
C9 S1 S2 94.26(10)
N2 S2 S1 98.37(10)

loop_
_geom_bond_atom_site_label_1
_geom_bond_atom_site_label_2
_geom_bond_distance
C1 C6 1.377(4)
C1 C2 1.383(4)
C1 N1 1.415(4)
C2 C3 1.376(5)
C3 C4 1.371(5)
C4 C5 1.375(5)
C4 Cl1 1.742(3)
C5 C6 1.377(5)
C7 O 1.198(4)
C7 N1 1.371(4)
C7 C8 1.522(4)
C8 C11 1.497(4)
C8 C9 1.613(4)
C8 Cl2 1.788(3)
C9 N1 1.453(4)
C9 C10 1.519(4)
C9 S1 1.817(3)
C10 N2 1.268(4)
C10 Cl3 1.713(3)
C11 C16 1.376(5)
C11 C12 1.386(5)
C12 C13 1.398(6)
C13 C14 1.363(7)
C14 C15 1.370(7)
C15 C16 1.378(5)
N2 S2 1.659(3)
S1 S2 2.0624(14)

loop_
_geom_torsion_atom_site_label_1
_geom_torsion_atom_site_label_2
_geom_torsion_atom_site_label_3
_geom_torsion_atom_site_label_4
_geom_torsion
C6 C1 C2 C3 0.2(5)
N1 C1 C2 C3 179.6(3)
C1 C2 C3 C4 -0.3(5)
C2 C3 C4 C5 0.1(6)
C2 C3 C4 Cl1 -178.4(3)
C3 C4 C5 C6 0.1(6)
Cl1 C4 C5 C6 178.6(3)
C4 C5 C6 C1 -0.2(6)
C2 C1 C6 C5 0.1(5)
N1 C1 C6 C5 -179.3(3)
O C7 C8 C11 61.9(6)
N1 C7 C8 C11 -117.5(3)
O C7 C8 C9 179.9(5)
N1 C7 C8 C9 0.5(2)
O C7 C8 Cl2 -68.1(5)
N1 C7 C8 Cl2 112.5(2)
C11 C8 C9 N1 120.0(3)
C7 C8 C9 N1 -0.5(2)
Cl2 C8 C9 N1 -110.5(2)
C11 C8 C9 C10 2.9(4)
C7 C8 C9 C10 -117.6(3)
Cl2 C8 C9 C10 132.4(2)
C11 C8 C9 S1 -124.1(2)
C7 C8 C9 S1 115.4(2)
Cl2 C8 C9 S1 5.4(3)
N1 C9 C10 N2 140.3(3)
C8 C9 C10 N2 -120.6(3)
S1 C9 C10 N2 12.3(4)
N1 C9 C10 Cl3 -38.0(3)
C8 C9 C10 Cl3 61.2(3)
S1 C9 C10 Cl3 -166.01(15)
C7 C8 C11 C16 160.8(3)
C9 C8 C11 C16 61.5(4)
Cl2 C8 C11 C16 -69.0(3)
C7 C8 C11 C12 -17.9(4)
C9 C8 C11 C12 -117.2(3)
Cl2 C8 C11 C12 112.3(3)
C16 C11 C12 C13 -1.0(5)
C8 C11 C12 C13 177.7(3)
C11 C12 C13 C14 0.7(6)
C12 C13 C14 C15 -0.3(7)
C13 C14 C15 C16 0.4(6)
C12 C11 C16 C15 1.1(5)
C8 C11 C16 C15 -177.6(3)
C14 C15 C16 C11 -0.8(5)
O C7 N1 C1 -1.0(7)
C8 C7 N1 C1 178.4(3)
O C7 N1 C9 -180.0(4)
C8 C7 N1 C9 -0.6(3)
C6 C1 N1 C7 -173.1(4)
C2 C1 N1 C7 7.4(5)
C6 C1 N1 C9 5.5(5)
C2 C1 N1 C9 -173.9(3)
C10 C9 N1 C7 117.6(3)
C8 C9 N1 C7 0.5(2)
S1 C9 N1 C7 -118.7(2)
C10 C9 N1 C1 -61.4(4)
C8 C9 N1 C1 -178.5(3)
S1 C9 N1 C1 62.3(4)
C9 C10 N2 S2 -3.6(4)
Cl3 C10 N2 S2 174.68(16)
N1 C9 S1 S2 -141.11(19)
C10 C9 S1 S2 -12.24(19)
C8 C9 S1 S2 119.4(2)
C10 N2 S2 S1 -5.8(3)
C9 S1 S2 N2 10.40(15)
